data_4504880
loop_
_publ_author_name
'Wei, Yongli'
'Hou, Hongwei'
'Li, Linke'
'Fan, Yaoting'
'Zhu, Yu'

_publ_section_title
;
 From Dicarboxylic Acid to Tetranuclear Metallamacrocyclic Complex and 1D
 and 2D Polymers
;
_journal_issue 4
_journal_name_full 'Crystal Growth &amp; Design'
_journal_page_first 1405
_journal_paper_doi 10.1021/cg049596i
_journal_volume 5
_journal_year 2005
_chemical_formula_sum 'C19 H11 Cd N3 O4'
_chemical_formula_weight 457.71
_chemical_name_systematic
; 
 ? 
;
_space_group_IT_number 15
_symmetry_cell_setting monoclinic
_symmetry_space_group_name_Hall '-C 2yc'
_symmetry_space_group_name_H-M 'C 1 2/c 1'
_atom_sites_solution_hydrogens geom
_atom_sites_solution_primary direct
_atom_sites_solution_secondary difmap
_audit_creation_method SHELXL-97
_cell_angle_alpha 90.00
_cell_angle_beta 115.83(3)
_cell_angle_gamma 90.00
_cell_formula_units_Z 8
_cell_length_a 21.488(4)
_cell_length_b 10.875(2)
_cell_length_c 16.501(3)
_cell_measurement_reflns_used 275
_cell_measurement_temperature 291(2)
_cell_measurement_theta_max 25.2
_cell_measurement_theta_min 2
_cell_volume 3470.7(14)
_computing_cell_refinement raxis
_computing_data_collection raxis
_computing_data_reduction raxis
_computing_molecular_graphics texsan
_computing_publication_material texsan
_computing_structure_refinement 'SHELXL-97 (Sheldrick, 1997)'
_computing_structure_solution 'SHELXS-97 (Sheldrick, 1990)'
_diffrn_ambient_temperature 291(2)
_diffrn_measured_fraction_theta_full 0.914
_diffrn_measured_fraction_theta_max 0.914
_diffrn_measurement_device_type R-AXIS-IV
_diffrn_measurement_method 'Osillation  frames'
_diffrn_radiation_monochromator graphite
_diffrn_radiation_source 'fine-focus sealed tube'
_diffrn_radiation_type MoK\a
_diffrn_radiation_wavelength 0.71073
_diffrn_reflns_av_R_equivalents 0.0284
_diffrn_reflns_av_sigmaI/netI 0.0414
_diffrn_reflns_limit_h_max 12
_diffrn_reflns_limit_h_min -27
_diffrn_reflns_limit_k_max 13
_diffrn_reflns_limit_k_min -12
_diffrn_reflns_limit_l_max 21
_diffrn_reflns_limit_l_min -19
_diffrn_reflns_number 6272
_diffrn_reflns_theta_full 27.50
_diffrn_reflns_theta_max 27.50
_diffrn_reflns_theta_min 2.11
_exptl_absorpt_coefficient_mu 1.290
_exptl_absorpt_correction_T_max 0.7825
_exptl_absorpt_correction_T_min 0.7472
_exptl_crystal_colour Colorless
_exptl_crystal_density_diffrn 1.752
_exptl_crystal_density_method 'not measured'
_exptl_crystal_description PRISMATIC
_exptl_crystal_F_000 1808
_exptl_crystal_size_max 0.24
_exptl_crystal_size_mid 0.20
_exptl_crystal_size_min 0.20
_refine_diff_density_max 0.665
_refine_diff_density_min -1.027
_refine_diff_density_rms 0.106
_refine_ls_extinction_coef 0.00143(11)
_refine_ls_extinction_expression Fc^*^=kFc[1+0.001xFc^2^\l^3^/sin(2\q)]^-1/4^
_refine_ls_extinction_method SHELXL
_refine_ls_goodness_of_fit_ref 1.052
_refine_ls_hydrogen_treatment mixed
_refine_ls_matrix_type full
_refine_ls_number_parameters 245
_refine_ls_number_reflns 3647
_refine_ls_number_restraints 0
_refine_ls_restrained_S_all 1.052
_refine_ls_R_factor_all 0.0426
_refine_ls_R_factor_gt 0.0313
_refine_ls_shift/su_max 0.001
_refine_ls_shift/su_mean 0.000
_refine_ls_structure_factor_coef Fsqd
_refine_ls_weighting_details 'calc w=1/[\s^2^(Fo^2^)+(0.0391P)^2^+0.0000P] where P=(Fo^2^+2Fc^2^)/3'
_refine_ls_weighting_scheme calc
_refine_ls_wR_factor_gt 0.0662
_refine_ls_wR_factor_ref 0.0693
_reflns_number_gt 3111
_reflns_number_total 3647
_reflns_threshold_expression >2sigma(I)
_cod_data_source_file cg049596isi20041130_101357.cif
_cod_data_source_block c2c
_cod_depositor_comments
;
The following automatic conversions were performed:
'_atom_site_symetry_multiplicity' tag replaced with
'_atom_site_symmetry_multiplicity'.

Automatic conversion script
Id: cif_correct_tags 1440 2010-10-19 06:21:57Z saulius 

The following automatic conversions were performed:

'_symmetry_cell_setting' value 'Monoclinic' changed to 'monoclinic'
according to /home/saulius/struct/CIF-dictionaries/cif_core.dic
dictionary named 'cif_core.dic' version 2.4.1 from 2010-06-29.

Automatic conversion script
Id: cif_fix_values 1715 2011-07-08 13:25:40Z adriana 
;
_cod_original_cell_volume 3470.5(12)
_cod_original_sg_symbol_H-M C2/C
_cod_database_code 4504880

loop_
_symmetry_equiv_pos_as_xyz
'x, y, z'
'-x, y, -z+1/2'
'x+1/2, y+1/2, z'
'-x+1/2, y+1/2, -z+1/2'
'-x, -y, -z'
'x, -y, z-1/2'
'-x+1/2, -y+1/2, -z'
'x+1/2, -y+1/2, z-1/2'

loop_
_atom_site_label
_atom_site_type_symbol
_atom_site_fract_x
_atom_site_fract_y
_atom_site_fract_z
_atom_site_U_iso_or_equiv
_atom_site_adp_type
_atom_site_occupancy
_atom_site_symmetry_multiplicity
_atom_site_calc_flag
_atom_site_refinement_flags
Cd1 Cd 0.208594(10) 0.840219(17) 0.060834(13) 0.02603(9) Uani 1 1 d .
N1 N 0.13159(13) 0.9786(2) 0.07915(16) 0.0340(6) Uani 1 1 d .
N2 N 0.20311(14) 1.0242(2) -0.02006(17) 0.0375(6) Uani 1 1 d .
N3 N 0.30770(12) 0.9139(2) 0.18968(15) 0.0288(5) Uani 1 1 d .
C1 C 0.09821(19) 0.9598(3) 0.1291(2) 0.0473(8) Uani 1 1 d .
H1A H 0.1093 0.8906 0.1659 0.057 Uiso 1 1 calc R
C2 C 0.04650(19) 1.0402(4) 0.1290(3) 0.0557(10) Uani 1 1 d .
H2A H 0.0241 1.0238 0.1650 0.067 Uiso 1 1 calc R
C3 C 0.02995(19) 1.1409(3) 0.0761(3) 0.0545(10) Uani 1 1 d .
H3A H -0.0049 1.1934 0.0740 0.065 Uiso 1 1 calc R
C4 C 0.06564(17) 1.1657(3) 0.0243(3) 0.0465(8) Uani 1 1 d .
C5 C 0.11669(16) 1.0817(3) 0.0278(2) 0.0345(7) Uani 1 1 d .
C6 C 0.15417(16) 1.1050(3) -0.0245(2) 0.0361(7) Uani 1 1 d .
C7 C 0.1393(2) 1.2119(3) -0.0787(3) 0.0556(10) Uani 1 1 d .
C8 C 0.1781(3) 1.2304(4) -0.1278(3) 0.0744(13) Uani 1 1 d .
H8A H 0.1694 1.2987 -0.1650 0.089 Uiso 1 1 calc R
C9 C 0.2279(3) 1.1495(4) -0.1212(3) 0.0739(14) Uani 1 1 d .
H9A H 0.2542 1.1626 -0.1528 0.089 Uiso 1 1 calc R
C10 C 0.2393(2) 1.0466(3) -0.0665(3) 0.0584(10) Uani 1 1 d .
H10A H 0.2736 0.9912 -0.0623 0.070 Uiso 1 1 calc R
C11 C 0.0520(2) 1.2724(3) -0.0324(3) 0.0713(13) Uani 1 1 d .
H11A H 0.0179 1.3275 -0.0356 0.086 Uiso 1 1 calc R
C12 C 0.0870(3) 1.2942(4) -0.0804(3) 0.0769(14) Uani 1 1 d .
H12A H 0.0772 1.3647 -0.1158 0.092 Uiso 1 1 calc R
C13 C 0.35964(18) 1.1311(3) 0.3869(2) 0.0418(8) Uani 1 1 d .
C14 C 0.30692(15) 0.9996(3) 0.24763(19) 0.0330(6) Uani 1 1 d .
H14A H 0.2655 1.0400 0.2348 0.040 Uiso 1 1 calc R
C15 C 0.36497(16) 1.0312(3) 0.32618(19) 0.0327(6) Uani 1 1 d .
C16 C 0.42572(16) 0.9688(3) 0.3455(2) 0.0371(7) Uani 1 1 d .
H16A H 0.4649 0.9853 0.3985 0.044 Uiso 1 1 calc R
C17 C 0.42819(16) 0.8815(3) 0.2860(2) 0.0349(7) Uani 1 1 d .
H17A H 0.4691 0.8399 0.2977 0.042 Uiso 1 1 calc R
C18 C 0.36817(14) 0.8573(2) 0.20809(18) 0.0285(6) Uani 1 1 d .
C19 C 0.36854(15) 0.7652(3) 0.13878(19) 0.0306(6) Uani 1 1 d .
O1 O 0.40569(15) 1.1394(2) 0.46466(18) 0.0649(8) Uani 1 1 d .
O2 O 0.30655(14) 1.1987(2) 0.35151(17) 0.0516(6) Uani 1 1 d .
O3 O 0.31179(10) 0.76055(19) 0.06675(13) 0.0361(5) Uani 1 1 d .
O4 O 0.42086(11) 0.7053(2) 0.15497(15) 0.0491(6) Uani 1 1 d .

loop_
_atom_site_aniso_label
_atom_site_aniso_U_11
_atom_site_aniso_U_22
_atom_site_aniso_U_33
_atom_site_aniso_U_23
_atom_site_aniso_U_13
_atom_site_aniso_U_12
Cd1 0.02723(12) 0.02535(12) 0.02736(12) 0.00008(8) 0.01362(9) 0.00316(8)
N1 0.0319(14) 0.0359(13) 0.0362(13) -0.0032(11) 0.0168(11) 0.0020(11)
N2 0.0481(16) 0.0322(13) 0.0423(14) 0.0001(11) 0.0289(13) 0.0030(11)
N3 0.0280(13) 0.0304(12) 0.0297(12) -0.0027(10) 0.0142(11) 0.0011(10)
C1 0.049(2) 0.052(2) 0.052(2) -0.0027(16) 0.0322(18) -0.0001(16)
C2 0.049(2) 0.067(2) 0.068(2) -0.019(2) 0.041(2) -0.0050(18)
C3 0.040(2) 0.048(2) 0.077(3) -0.0200(19) 0.028(2) 0.0042(16)
C4 0.0344(18) 0.0397(19) 0.063(2) -0.0086(16) 0.0184(17) 0.0074(14)
C5 0.0321(17) 0.0282(14) 0.0409(17) -0.0027(13) 0.0139(14) 0.0043(12)
C6 0.0402(18) 0.0280(14) 0.0369(16) 0.0003(13) 0.0138(14) 0.0041(13)
C7 0.068(3) 0.0359(18) 0.062(2) 0.0160(17) 0.028(2) 0.0095(17)
C8 0.112(4) 0.050(2) 0.074(3) 0.026(2) 0.052(3) 0.007(2)
C9 0.115(4) 0.053(2) 0.089(3) 0.012(2) 0.077(3) 0.002(2)
C10 0.084(3) 0.043(2) 0.074(3) 0.0035(19) 0.059(2) 0.0044(19)
C11 0.062(3) 0.044(2) 0.103(4) 0.010(2) 0.030(3) 0.0279(19)
C12 0.084(3) 0.048(2) 0.100(4) 0.030(2) 0.041(3) 0.029(2)
C13 0.046(2) 0.0384(17) 0.054(2) -0.0179(15) 0.0341(18) -0.0170(15)
C14 0.0325(16) 0.0317(15) 0.0400(16) -0.0039(12) 0.0206(14) 0.0006(12)
C15 0.0370(17) 0.0335(15) 0.0339(15) -0.0081(12) 0.0213(13) -0.0076(12)
C16 0.0331(17) 0.0442(17) 0.0310(15) -0.0104(13) 0.0112(13) -0.0075(13)
C17 0.0276(16) 0.0402(16) 0.0343(15) -0.0044(13) 0.0109(13) 0.0026(12)
C18 0.0273(15) 0.0320(14) 0.0269(14) -0.0014(11) 0.0125(12) 0.0009(11)
C19 0.0250(15) 0.0374(16) 0.0293(14) -0.0043(12) 0.0117(12) -0.0002(12)
O1 0.0557(17) 0.0813(19) 0.0563(16) -0.0417(14) 0.0231(14) -0.0195(14)
O2 0.0648(18) 0.0413(12) 0.0592(15) -0.0174(12) 0.0366(14) 0.0007(12)
O3 0.0267(11) 0.0497(13) 0.0285(10) -0.0148(9) 0.0088(9) 0.0050(9)
O4 0.0327(13) 0.0644(15) 0.0460(13) -0.0121(12) 0.0133(11) 0.0169(11)

loop_
_atom_type_symbol
_atom_type_description
_atom_type_scat_dispersion_real
_atom_type_scat_dispersion_imag
_atom_type_scat_source
C C 0.0033 0.0016 'International Tables Vol C Tables 4.2.6.8 and 6.1.1.4'
H H 0.0000 0.0000 'International Tables Vol C Tables 4.2.6.8 and 6.1.1.4'
N N 0.0061 0.0033 'International Tables Vol C Tables 4.2.6.8 and 6.1.1.4'
O O 0.0106 0.0060 'International Tables Vol C Tables 4.2.6.8 and 6.1.1.4'
Cd Cd -0.8075 1.2024 'International Tables Vol C Tables 4.2.6.8 and 6.1.1.4'

loop_
_geom_angle_atom_site_label_1
_geom_angle_atom_site_label_2
_geom_angle_atom_site_label_3
_geom_angle
_geom_angle_site_symmetry_1
_geom_angle_site_symmetry_3
O2 Cd1 O3 104.34(9) 4_545 7_565
O2 Cd1 O3 96.93(9) 4_545 .
O3 Cd1 O3 69.65(8) 7_565 .
O2 Cd1 N1 92.79(9) 4_545 .
O3 Cd1 N1 124.98(8) 7_565 .
O3 Cd1 N1 159.64(8) . .
O2 Cd1 N2 163.39(9) 4_545 .
O3 Cd1 N2 86.71(8) 7_565 .
O3 Cd1 N2 98.57(8) . .
N1 Cd1 N2 70.63(8) . .
O2 Cd1 N3 88.85(9) 4_545 .
O3 Cd1 N3 136.95(7) 7_565 .
O3 Cd1 N3 68.15(7) . .
N1 Cd1 N3 94.30(8) . .
N2 Cd1 N3 91.38(9) . .
C1 N1 C5 118.2(3) . .
C1 N1 Cd1 125.7(2) . .
C5 N1 Cd1 115.90(19) . .
C10 N2 C6 119.2(3) . .
C10 N2 Cd1 125.3(2) . .
C6 N2 Cd1 115.2(2) . .
C14 N3 C18 117.9(2) . .
C14 N3 Cd1 125.62(18) . .
C18 N3 Cd1 116.35(17) . .
N1 C1 C2 122.9(3) . .
C3 C2 C1 119.2(3) . .
C2 C3 C4 119.4(3) . .
C3 C4 C5 118.2(3) . .
C3 C4 C11 122.8(3) . .
C5 C4 C11 119.0(3) . .
N1 C5 C4 122.0(3) . .
N1 C5 C6 118.6(3) . .
C4 C5 C6 119.4(3) . .
N2 C6 C7 121.7(3) . .
N2 C6 C5 118.7(3) . .
C7 C6 C5 119.6(3) . .
C8 C7 C6 117.0(4) . .
C8 C7 C12 123.9(4) . .
C6 C7 C12 119.0(4) . .
C9 C8 C7 120.5(4) . .
C8 C9 C10 118.9(4) . .
N2 C10 C9 122.6(4) . .
C12 C11 C4 121.6(4) . .
C11 C12 C7 121.4(4) . .
O1 C13 O2 126.1(3) . .
O1 C13 C15 118.8(3) . .
O2 C13 C15 115.1(3) . .
N3 C14 C15 123.4(3) . .
C16 C15 C14 117.8(3) . .
C16 C15 C13 122.4(3) . .
C14 C15 C13 119.8(3) . .
C15 C16 C17 119.9(3) . .
C16 C17 C18 118.6(3) . .
N3 C18 C17 122.4(3) . .
N3 C18 C19 116.8(2) . .
C17 C18 C19 120.7(2) . .
O4 C19 O3 126.5(3) . .
O4 C19 C18 119.4(3) . .
O3 C19 C18 114.1(2) . .
C13 O2 Cd1 117.3(2) . 4
C19 O3 Cd1 127.47(17) . 7_565
C19 O3 Cd1 121.72(17) . .
Cd1 O3 Cd1 110.35(8) 7_565 .

loop_
_geom_bond_atom_site_label_1
_geom_bond_atom_site_label_2
_geom_bond_distance
_geom_bond_site_symmetry_2
Cd1 O2 2.231(2) 4_545
Cd1 O3 2.2408(19) 7_565
Cd1 O3 2.343(2) .
Cd1 N1 2.352(2) .
Cd1 N2 2.380(2) .
Cd1 N3 2.398(2) .
N1 C1 1.324(4) .
N1 C5 1.357(4) .
N2 C10 1.331(4) .
N2 C6 1.348(4) .
N3 C14 1.340(3) .
N3 C18 1.347(3) .
C1 C2 1.413(5) .
C2 C3 1.349(5) .
C3 C4 1.401(5) .
C4 C5 1.408(4) .
C4 C11 1.439(5) .
C5 C6 1.438(4) .
C6 C7 1.416(5) .
C7 C8 1.405(6) .
C7 C12 1.428(6) .
C8 C9 1.354(6) .
C9 C10 1.391(5) .
C11 C12 1.329(6) .
C13 O1 1.236(4) .
C13 O2 1.266(4) .
C13 C15 1.516(4) .
C14 C15 1.395(4) .
C15 C16 1.380(4) .
C16 C17 1.384(4) .
C17 C18 1.393(4) .
C18 C19 1.523(4) .
C19 O4 1.224(3) .
C19 O3 1.280(3) .
O2 Cd1 2.231(2) 4
O3 Cd1 2.2408(19) 7_565

loop_
_geom_torsion_atom_site_label_1
_geom_torsion_atom_site_label_2
_geom_torsion_atom_site_label_3
_geom_torsion_atom_site_label_4
_geom_torsion
_geom_torsion_site_symmetry_1
_geom_torsion_site_symmetry_4
O2 Cd1 N1 C1 1.3(3) 4_545 .
O3 Cd1 N1 C1 110.9(3) 7_565 .
O3 Cd1 N1 C1 -117.3(3) . .
N2 Cd1 N1 C1 -177.7(3) . .
N3 Cd1 N1 C1 -87.8(3) . .
O2 Cd1 N1 C5 -173.2(2) 4_545 .
O3 Cd1 N1 C5 -63.5(2) 7_565 .
O3 Cd1 N1 C5 68.2(3) . .
N2 Cd1 N1 C5 7.8(2) . .
N3 Cd1 N1 C5 97.8(2) . .
O2 Cd1 N2 C10 175.0(3) 4_545 .
O3 Cd1 N2 C10 -52.6(3) 7_565 .
O3 Cd1 N2 C10 16.2(3) . .
N1 Cd1 N2 C10 178.4(3) . .
N3 Cd1 N2 C10 84.4(3) . .
O2 Cd1 N2 C6 -11.6(5) 4_545 .
O3 Cd1 N2 C6 120.9(2) 7_565 .
O3 Cd1 N2 C6 -170.3(2) . .
N1 Cd1 N2 C6 -8.1(2) . .
N3 Cd1 N2 C6 -102.2(2) . .
O2 Cd1 N3 C14 -88.5(2) 4_545 .
O3 Cd1 N3 C14 161.6(2) 7_565 .
O3 Cd1 N3 C14 173.6(2) . .
N1 Cd1 N3 C14 4.3(2) . .
N2 Cd1 N3 C14 74.9(2) . .
O2 Cd1 N3 C18 86.6(2) 4_545 .
O3 Cd1 N3 C18 -23.4(2) 7_565 .
O3 Cd1 N3 C18 -11.37(18) . .
N1 Cd1 N3 C18 179.3(2) . .
N2 Cd1 N3 C18 -110.0(2) . .
C5 N1 C1 C2 2.0(5) . .
Cd1 N1 C1 C2 -172.3(3) . .
N1 C1 C2 C3 0.0(6) . .
C1 C2 C3 C4 -1.8(6) . .
C2 C3 C4 C5 1.6(5) . .
C2 C3 C4 C11 -178.7(4) . .
C1 N1 C5 C4 -2.2(4) . .
Cd1 N1 C5 C4 172.7(2) . .
C1 N1 C5 C6 178.1(3) . .
Cd1 N1 C5 C6 -7.0(3) . .
C3 C4 C5 N1 0.4(5) . .
C11 C4 C5 N1 -179.3(3) . .
C3 C4 C5 C6 -179.9(3) . .
C11 C4 C5 C6 0.4(5) . .
C10 N2 C6 C7 1.2(5) . .
Cd1 N2 C6 C7 -172.7(3) . .
C10 N2 C6 C5 -178.3(3) . .
Cd1 N2 C6 C5 7.8(4) . .
N1 C5 C6 N2 -0.6(4) . .
C4 C5 C6 N2 179.7(3) . .
N1 C5 C6 C7 179.8(3) . .
C4 C5 C6 C7 0.1(5) . .
N2 C6 C7 C8 -0.1(6) . .
C5 C6 C7 C8 179.4(3) . .
N2 C6 C7 C12 -179.8(4) . .
C5 C6 C7 C12 -0.3(6) . .
C6 C7 C8 C9 -1.1(7) . .
C12 C7 C8 C9 178.5(5) . .
C7 C8 C9 C10 1.2(7) . .
C6 N2 C10 C9 -1.1(6) . .
Cd1 N2 C10 C9 172.1(3) . .
C8 C9 C10 N2 -0.1(7) . .
C3 C4 C11 C12 179.5(4) . .
C5 C4 C11 C12 -0.9(6) . .
C4 C11 C12 C7 0.7(8) . .
C8 C7 C12 C11 -179.8(5) . .
C6 C7 C12 C11 -0.2(7) . .
C18 N3 C14 C15 -1.1(4) . .
Cd1 N3 C14 C15 173.8(2) . .
N3 C14 C15 C16 -1.3(4) . .
N3 C14 C15 C13 178.8(3) . .
O1 C13 C15 C16 -16.0(5) . .
O2 C13 C15 C16 164.5(3) . .
O1 C13 C15 C14 163.9(3) . .
O2 C13 C15 C14 -15.6(4) . .
C14 C15 C16 C17 2.4(4) . .
C13 C15 C16 C17 -177.7(3) . .
C15 C16 C17 C18 -1.2(5) . .
C14 N3 C18 C17 2.5(4) . .
Cd1 N3 C18 C17 -173.0(2) . .
C14 N3 C18 C19 -176.9(2) . .
Cd1 N3 C18 C19 7.6(3) . .
C16 C17 C18 N3 -1.4(4) . .
C16 C17 C18 C19 178.0(3) . .
N3 C18 C19 O4 -175.2(3) . .
C17 C18 C19 O4 5.4(4) . .
N3 C18 C19 O3 5.7(4) . .
C17 C18 C19 O3 -173.7(3) . .
O1 C13 O2 Cd1 -3.3(5) . 4
C15 C13 O2 Cd1 176.19(18) . 4
O4 C19 O3 Cd1 -7.8(5) . 7_565
C18 C19 O3 Cd1 171.19(17) . 7_565
O4 C19 O3 Cd1 163.6(3) . .
C18 C19 O3 Cd1 -17.4(3) . .
O2 Cd1 O3 C19 -70.0(2) 4_545 .
O3 Cd1 O3 C19 -172.7(3) 7_565 .
N1 Cd1 O3 C19 48.0(4) . .
N2 Cd1 O3 C19 104.0(2) . .
N3 Cd1 O3 C19 16.0(2) . .
O2 Cd1 O3 Cd1 102.77(10) 4_545 7_565
O3 Cd1 O3 Cd1 0.0 7_565 7_565
N1 Cd1 O3 Cd1 -139.31(19) . 7_565
N2 Cd1 O3 Cd1 -83.23(10) . 7_565
N3 Cd1 O3 Cd1 -171.28(12) . 7_565
